data_4506741
loop_
_publ_author_name
'Cetina, Mario'
'Benci, Kre\<simir'
'Wittine, Karlo'
'Mintas, Mladen'

_publ_section_title
;
 Weak C--H&#x00B7;&#x00B7;&#x00B7;\p and C--H&#x00B7;&#x00B7;&#x00B7;F
 Interactions Form Higher-Order Supramolecular Structures in Cytosine and
 Uracil (Z)-4&#x2032;-Benzamido-2&#x2032;-butenyl Derivatives
;
_journal_issue 11
_journal_name_full 'Crystal Growth &amp; Design'
_journal_page_first 5262
_journal_paper_doi 10.1021/cg300774d
_journal_volume 12
_journal_year 2012
_chemical_compound_source 'synthesis as described'
_chemical_formula_moiety 'C11 H12 Cl N O'
_chemical_formula_sum 'C11 H12 Cl N O'
_chemical_formula_weight 209.67
_chemical_melting_point 324
_chemical_name_systematic
;
(Z)-4-chloro-2-butenylbenzamide
;
_space_group_IT_number 14
_symmetry_cell_setting monoclinic
_symmetry_Int_Tables_number 14
_symmetry_space_group_name_Hall '-P 2ybc'
_symmetry_space_group_name_H-M 'P 1 21/c 1'
_atom_sites_solution_hydrogens mixed
_atom_sites_solution_primary direct
_atom_sites_solution_secondary difmap
_audit_creation_date 2011-10-02T16:03:51-00:00
_audit_creation_method 'WinGX routine CIF_UPDATE'
_cell_angle_alpha 90
_cell_angle_beta 96.947(7)
_cell_angle_gamma 90
_cell_formula_units_Z 4
_cell_length_a 4.3098(4)
_cell_length_b 25.4209(16)
_cell_length_c 9.7322(5)
_cell_measurement_reflns_used 1975
_cell_measurement_temperature 295(2)
_cell_measurement_theta_max 32.1304
_cell_measurement_theta_min 3.9832
_cell_volume 1058.42(13)
_computing_cell_refinement 'CrysAlisRED, Oxford Diffraction Ltd., 2008'
_computing_data_collection 'CrysAlisCCD, Oxford Diffraction Ltd., 2008'
_computing_data_reduction 'CrysAlisRED, Oxford Diffraction Ltd., 2008'
_computing_molecular_graphics 'MERCURY (Macrae et al., 2006)'
_computing_publication_material 'WinGX publication routines (Farrugia, 1999)'
_computing_structure_refinement 'SHELXL-97 (Sheldrick, 2008)'
_computing_structure_solution 'SHELXS-97 (Sheldrick, 2008)'
_diffrn_ambient_temperature 295(2)
_diffrn_detector_area_resol_mean 16.3426
_diffrn_measured_fraction_theta_full 0.981
_diffrn_measured_fraction_theta_max 0.981
_diffrn_measurement_device_type 'Xcalibur, Sapphire3'
_diffrn_measurement_method '\w scans'
_diffrn_radiation_monochromator graphite
_diffrn_radiation_source 'Enhance (Mo) X-ray Source'
_diffrn_radiation_type MoK\a
_diffrn_radiation_wavelength 0.71073
_diffrn_reflns_av_R_equivalents 0.0304
_diffrn_reflns_av_unetI/netI 0.0443
_diffrn_reflns_limit_h_max 5
_diffrn_reflns_limit_h_min -5
_diffrn_reflns_limit_k_max 32
_diffrn_reflns_limit_k_min -26
_diffrn_reflns_limit_l_max 12
_diffrn_reflns_limit_l_min -12
_diffrn_reflns_number 5425
_diffrn_reflns_theta_full 27
_diffrn_reflns_theta_max 27
_diffrn_reflns_theta_min 4.22
_exptl_absorpt_coefficient_mu 0.327
_exptl_absorpt_correction_T_max 1.00000
_exptl_absorpt_correction_T_min 0.96042
_exptl_absorpt_correction_type multi-scan
_exptl_absorpt_process_details
;
        CrysAlis RED, Oxford Diffraction Ltd.,
        Version 1.171.32.29 (release 10-06-2008 CrysAlis171 .NET)
        (compiled Jun 10 2008,16:49:55)
        Empirical absorption correction using spherical harmonics,
 implemented in SCALE3 ABSPACK scaling algorithm.
;
_exptl_crystal_colour colourless
_exptl_crystal_density_diffrn 1.316
_exptl_crystal_density_method 'not measured'
_exptl_crystal_description prism
_exptl_crystal_F_000 440
_exptl_crystal_size_max 0.80
_exptl_crystal_size_mid 0.67
_exptl_crystal_size_min 0.12
_refine_diff_density_max 0.155
_refine_diff_density_min -0.159
_refine_diff_density_rms 0.035
_refine_ls_extinction_method none
_refine_ls_goodness_of_fit_ref 0.997
_refine_ls_hydrogen_treatment mixed
_refine_ls_matrix_type full
_refine_ls_number_parameters 131
_refine_ls_number_reflns 2277
_refine_ls_number_restraints 0
_refine_ls_restrained_S_all 0.997
_refine_ls_R_factor_all 0.0810
_refine_ls_R_factor_gt 0.0427
_refine_ls_shift/su_max 0.001
_refine_ls_shift/su_mean 0
_refine_ls_structure_factor_coef Fsqd
_refine_ls_weighting_details 'calc w=1/[\s^2^(Fo^2^)+(0.0427P)^2^+0.0000P] where P=(Fo^2^+2Fc^2^)/3'
_refine_ls_weighting_scheme calc
_refine_ls_wR_factor_gt 0.0879
_refine_ls_wR_factor_ref 0.0940
_reflns_number_gt 1349
_reflns_number_total 2277
_reflns_threshold_expression >2\s(I)
_cod_data_source_file cg300774d_si_002.cif
_cod_data_source_block kb73xl5
_cod_depositor_comments
;
The following automatic conversions were performed:

'_atom_sites_solution_hydrogens' value 'geom&difmap' was changed to
'mixed'.

Automatic conversion script
Id: cif_fix_values 6452 2018-10-05 10:23:21Z andrius 
;
_cod_original_sg_symbol_H-M 'P 21/c'
_cod_database_code 4506741

loop_
_symmetry_equiv_pos_as_xyz
'x, y, z'
'-x, y+1/2, -z+1/2'
'-x, -y, -z'
'x, -y-1/2, z-1/2'

loop_
_atom_site_label
_atom_site_type_symbol
_atom_site_fract_x
_atom_site_fract_y
_atom_site_fract_z
_atom_site_U_iso_or_equiv
_atom_site_adp_type
_atom_site_occupancy
_atom_site_symmetry_multiplicity
_atom_site_calc_flag
_atom_site_refinement_flags
Cl1 Cl 0.51480(14) 0.47347(2) 0.80317(6) 0.0836(2) Uani 1 1 d .
N1 N 0.3034(4) 0.26224(6) 0.91006(15) 0.0502(4) Uani 1 1 d .
H1 H 0.294(4) 0.2608(6) 0.9912(18) 0.047(5) Uiso 1 1 d .
O1 O 0.2506(4) 0.22469(5) 0.70162(11) 0.0754(4) Uani 1 1 d .
C1 C 0.3200(5) 0.42738(7) 0.9018(2) 0.0717(6) Uani 1 1 d .
H1A H 0.1916 0.4463 0.9605 0.086 Uiso 1 1 calc R
H1B H 0.1832 0.4054 0.8393 0.086 Uiso 1 1 calc R
C2 C 0.5429(4) 0.39372(7) 0.9884(2) 0.0593(5) Uani 1 1 d .
H2 H 0.664 0.4099 1.062 0.071 Uiso 1 1 calc R
C3 C 0.5879(4) 0.34306(7) 0.97219(19) 0.0567(5) Uani 1 1 d .
H3 H 0.7274 0.3267 1.0391 0.068 Uiso 1 1 calc R
C4 C 0.4406(5) 0.30945(7) 0.85914(18) 0.0630(5) Uani 1 1 d .
H4A H 0.2793 0.3294 0.8036 0.076 Uiso 1 1 calc R
H4B H 0.5965 0.2995 0.7999 0.076 Uiso 1 1 calc R
C5 C 0.2199(4) 0.22221(7) 0.82565(15) 0.0498(4) Uani 1 1 d .
C6 C 0.0928(4) 0.17373(6) 0.88433(16) 0.0435(4) Uani 1 1 d .
C7 C 0.1224(5) 0.12657(7) 0.81559(18) 0.0576(5) Uani 1 1 d .
H7 H 0.2163 0.1262 0.7344 0.069 Uiso 1 1 calc R
C8 C 0.0149(5) 0.08035(8) 0.8657(2) 0.0671(6) Uani 1 1 d .
H8 H 0.0398 0.0489 0.8193 0.081 Uiso 1 1 calc R
C9 C -0.1292(5) 0.08040(7) 0.9840(2) 0.0628(5) Uani 1 1 d .
H9 H -0.2027 0.0491 1.0178 0.075 Uiso 1 1 calc R
C10 C -0.1639(5) 0.12683(7) 1.05208(19) 0.0612(5) Uani 1 1 d .
H10 H -0.2634 0.127 1.1317 0.073 Uiso 1 1 calc R
C11 C -0.0533(4) 0.17326(7) 1.00386(17) 0.0506(4) Uani 1 1 d .
H11 H -0.0765 0.2044 1.0515 0.061 Uiso 1 1 calc R

loop_
_atom_site_aniso_label
_atom_site_aniso_U_11
_atom_site_aniso_U_22
_atom_site_aniso_U_33
_atom_site_aniso_U_23
_atom_site_aniso_U_13
_atom_site_aniso_U_12
Cl1 0.0967(4) 0.0633(3) 0.0917(4) 0.0195(3) 0.0156(3) 0.0116(3)
N1 0.0794(11) 0.0432(8) 0.0295(7) 0.0034(7) 0.0125(7) 0.0011(7)
O1 0.1399(13) 0.0583(8) 0.0294(6) 0.0013(6) 0.0160(7) 0.0054(8)
C1 0.0626(13) 0.0509(11) 0.1023(16) -0.0014(12) 0.0128(12) -0.0007(10)
C2 0.0594(12) 0.0607(13) 0.0578(11) 0.0031(10) 0.0064(9) -0.0139(10)
C3 0.0646(12) 0.0528(12) 0.0517(10) 0.0130(9) 0.0028(9) -0.0041(9)
C4 0.0966(15) 0.0501(11) 0.0435(9) 0.0085(9) 0.0130(10) -0.0002(10)
C5 0.0731(12) 0.0469(10) 0.0289(8) 0.0016(8) 0.0050(8) 0.0135(9)
C6 0.0524(10) 0.0448(9) 0.0311(8) -0.0007(7) -0.0038(8) 0.0080(8)
C7 0.0740(13) 0.0542(11) 0.0442(9) -0.0085(9) 0.0052(9) 0.0041(10)
C8 0.0801(14) 0.0474(11) 0.0720(13) -0.0145(10) 0.0017(12) 0.0003(10)
C9 0.0660(13) 0.0517(11) 0.0693(13) 0.0050(11) 0.0026(11) -0.0063(9)
C10 0.0676(13) 0.0609(12) 0.0562(11) 0.0021(10) 0.0117(10) -0.0061(10)
C11 0.0609(11) 0.0488(10) 0.0413(9) -0.0040(8) 0.0030(9) 0.0032(8)

loop_
_atom_type_symbol
_atom_type_description
_atom_type_scat_dispersion_real
_atom_type_scat_dispersion_imag
_atom_type_scat_source
C C 0.0033 0.0016 'International Tables Vol C Tables 4.2.6.8 and 6.1.1.4'
H H 0 0 'International Tables Vol C Tables 4.2.6.8 and 6.1.1.4'
Cl Cl 0.1484 0.1585 'International Tables Vol C Tables 4.2.6.8 and 6.1.1.4'
N N 0.0061 0.0033 'International Tables Vol C Tables 4.2.6.8 and 6.1.1.4'
O O 0.0106 0.006 'International Tables Vol C Tables 4.2.6.8 and 6.1.1.4'

loop_
_geom_angle_atom_site_label_1
_geom_angle_atom_site_label_2
_geom_angle_atom_site_label_3
_geom_angle
C5 N1 C4 120.86(14)
C5 N1 H1 122.3(13)
C4 N1 H1 116.6(13)
C2 C1 Cl1 111.84(13)
C2 C1 H1A 109.2
Cl1 C1 H1A 109.2
C2 C1 H1B 109.2
Cl1 C1 H1B 109.2
H1A C1 H1B 107.9
C3 C2 C1 126.55(18)
C3 C2 H2 116.7
C1 C2 H2 116.7
C2 C3 C4 126.93(18)
C2 C3 H3 116.5
C4 C3 H3 116.5
N1 C4 C3 112.37(14)
N1 C4 H4A 109.1
C3 C4 H4A 109.1
N1 C4 H4B 109.1
C3 C4 H4B 109.1
H4A C4 H4B 107.9
O1 C5 N1 120.86(16)
O1 C5 C6 120.40(15)
N1 C5 C6 118.74(13)
C7 C6 C11 118.33(16)
C7 C6 C5 118.09(15)
C11 C6 C5 123.58(14)
C8 C7 C6 120.91(16)
C8 C7 H7 119.5
C6 C7 H7 119.5
C7 C8 C9 120.21(18)
C7 C8 H8 119.9
C9 C8 H8 119.9
C10 C9 C8 119.54(18)
C10 C9 H9 120.2
C8 C9 H9 120.2
C9 C10 C11 120.74(17)
C9 C10 H10 119.6
C11 C10 H10 119.6
C10 C11 C6 120.26(16)
C10 C11 H11 119.9
C6 C11 H11 119.9

loop_
_geom_bond_atom_site_label_1
_geom_bond_atom_site_label_2
_geom_bond_distance
Cl1 C1 1.787(2)
N1 C5 1.330(2)
N1 C4 1.451(2)
N1 H1 0.796(17)
O1 C5 1.2318(18)
C1 C2 1.473(3)
C1 H1A 0.97
C1 H1B 0.97
C2 C3 1.315(2)
C2 H2 0.93
C3 C4 1.475(3)
C3 H3 0.93
C4 H4A 0.97
C4 H4B 0.97
C5 C6 1.490(2)
C6 C7 1.386(2)
C6 C11 1.388(2)
C7 C8 1.374(3)
C7 H7 0.93
C8 C9 1.373(3)
C8 H8 0.93
C9 C10 1.370(3)
C9 H9 0.93
C10 C11 1.377(2)
C10 H10 0.93
C11 H11 0.93

loop_
_geom_torsion_atom_site_label_1
_geom_torsion_atom_site_label_2
_geom_torsion_atom_site_label_3
_geom_torsion_atom_site_label_4
_geom_torsion
Cl1 C1 C2 C3 -111.3(2)
C1 C2 C3 C4 4.2(3)
C5 N1 C4 C3 -165.64(17)
C2 C3 C4 N1 -129.3(2)
C4 N1 C5 O1 -1.6(3)
C4 N1 C5 C6 177.38(16)
O1 C5 C6 C7 24.2(3)
N1 C5 C6 C7 -154.76(17)
O1 C5 C6 C11 -155.76(17)
N1 C5 C6 C11 25.3(3)
C11 C6 C7 C8 -1.1(3)
C5 C6 C7 C8 178.89(16)
C6 C7 C8 C9 1.2(3)
C7 C8 C9 C10 -0.2(3)
C8 C9 C10 C11 -0.7(3)
C9 C10 C11 C6 0.7(3)
C7 C6 C11 C10 0.2(3)
C5 C6 C11 C10 -179.79(16)

loop_
_cod_related_entry_id
_cod_related_entry_database
_cod_related_entry_code
1 ChemSpider 30652475
